data_7155095
loop_
_publ_author_name
'Karmakar, Rajdip'
'Wang, Kung-Pern'
'Yun, Sang Young'
'Mamidipalli, Phani'
'Lee, Daesung'

_publ_section_title
;
 Hydrohalogenative aromatization of multiynes promoted by ruthenium
 alkylidene complexes.
;
_journal_issue 21
_journal_name_full 'Organic &amp; biomolecular chemistry'
_journal_page_first 4782
_journal_page_last 4788
_journal_paper_doi 10.1039/c6ob00524a
_journal_volume 14
_journal_year 2016
_chemical_formula_sum 'C23 H30 Cl N O2 S Si2'
_chemical_formula_weight 476.17
_chemical_name_systematic
; 
 ? 
;
_space_group_IT_number 2
_symmetry_space_group_name_Hall '-P 1'
_symmetry_space_group_name_H-M 'P -1'
_atom_sites_solution_hydrogens geom
_atom_sites_solution_primary direct
_atom_sites_solution_secondary difmap
_audit_creation_method SHELXL-97
_audit_update_record
;
2016-02-20 deposited with the CCDC.
2016-04-05 downloaded from the CCDC.
;
_cell_angle_alpha 118.7280(10)
_cell_angle_beta 104.041(2)
_cell_angle_gamma 100.602(2)
_cell_formula_units_Z 2
_cell_length_a 11.592(2)
_cell_length_b 11.7363(13)
_cell_length_c 11.7880(13)
_cell_measurement_temperature 296(2)
_cell_volume 1276.3(3)
_computing_structure_refinement 'SHELXL-97 (Sheldrick, 2008)'
_computing_structure_solution 'SHELXS-97 (Sheldrick, 2008)'
_diffrn_ambient_temperature 296(2)
_diffrn_measured_fraction_theta_full 0.978
_diffrn_measured_fraction_theta_max 0.978
_diffrn_radiation_monochromator graphite
_diffrn_radiation_source 'fine-focus sealed tube'
_diffrn_radiation_type MoK\a
_diffrn_radiation_wavelength 0.71073
_diffrn_reflns_av_R_equivalents 0.0471
_diffrn_reflns_av_sigmaI/netI 0.0366
_diffrn_reflns_limit_h_max 15
_diffrn_reflns_limit_h_min -14
_diffrn_reflns_limit_k_max 15
_diffrn_reflns_limit_k_min -15
_diffrn_reflns_limit_l_max 15
_diffrn_reflns_limit_l_min -15
_diffrn_reflns_number 14633
_diffrn_reflns_theta_full 27.51
_diffrn_reflns_theta_max 27.51
_diffrn_reflns_theta_min 1.94
_exptl_absorpt_coefficient_mu 0.344
_exptl_absorpt_correction_T_max 0.9343
_exptl_absorpt_correction_T_min 0.8745
_exptl_crystal_density_diffrn 1.239
_exptl_crystal_density_method 'not measured'
_exptl_crystal_F_000 504
_exptl_crystal_size_max 0.40
_exptl_crystal_size_mid 0.40
_exptl_crystal_size_min 0.20
_refine_diff_density_max 0.377
_refine_diff_density_min -0.573
_refine_diff_density_rms 0.111
_refine_ls_extinction_method none
_refine_ls_goodness_of_fit_ref 1.072
_refine_ls_hydrogen_treatment mixed
_refine_ls_matrix_type full
_refine_ls_number_parameters 278
_refine_ls_number_reflns 5746
_refine_ls_number_restraints 0
_refine_ls_restrained_S_all 1.072
_refine_ls_R_factor_all 0.0346
_refine_ls_R_factor_gt 0.0284
_refine_ls_shift/su_max 0.063
_refine_ls_shift/su_mean 0.003
_refine_ls_structure_factor_coef Fsqd
_refine_ls_weighting_details 'calc w=1/[\s^2^(Fo^2^)+(0.1000P)^2^+0.0000P] where P=(Fo^2^+2Fc^2^)/3'
_refine_ls_weighting_scheme calc
_refine_ls_wR_factor_gt 0.1189
_refine_ls_wR_factor_ref 0.1314
_reflns_number_gt 5104
_reflns_number_total 5746
_reflns_threshold_expression >2sigma(I)
_cod_data_source_file c6ob00524a2.cif
_cod_data_source_block xray3660_0ma
_cod_depositor_comments 'Adding full bibliography for 7155095.cif.'
_cod_database_code 7155095

loop_
_symmetry_equiv_pos_as_xyz
'x, y, z'
'-x, -y, -z'

loop_
_atom_site_label
_atom_site_type_symbol
_atom_site_fract_x
_atom_site_fract_y
_atom_site_fract_z
_atom_site_U_iso_or_equiv
_atom_site_adp_type
_atom_site_occupancy
_atom_site_symmetry_multiplicity
_atom_site_calc_flag
_atom_site_refinement_flags
Cl1 Cl -0.21757(3) 0.22292(3) 0.35973(3) 0.02246(12) Uani 1 1 d .
S1 S -0.13237(3) 0.81990(3) 0.68741(4) 0.01897(12) Uani 1 1 d .
Si1 Si 0.33782(4) 0.80621(4) 1.25406(4) 0.02288(13) Uani 1 1 d .
Si2 Si 0.17533(4) 0.30367(4) 0.80317(4) 0.01917(12) Uani 1 1 d .
O1 O -0.19173(10) 0.78611(11) 0.54802(11) 0.0251(2) Uani 1 1 d .
O2 O -0.02870(10) 0.94750(10) 0.79233(11) 0.0252(2) Uani 1 1 d .
N1 N -0.07935(11) 0.69655(12) 0.67151(12) 0.0180(2) Uani 1 1 d .
C1 C 0.23966(18) 0.89981(18) 1.33569(19) 0.0358(4) Uani 1 1 d .
H1A H 0.2181 0.9523 1.2970 0.054 Uiso 1 1 calc R
H1B H 0.2865 0.9616 1.4350 0.054 Uiso 1 1 calc R
H1C H 0.1633 0.8342 1.3175 0.054 Uiso 1 1 calc R
C2 C 0.48587(18) 0.9297(2) 1.28560(19) 0.0503(6) Uani 1 1 d .
H2A H 0.5372 0.8794 1.2457 0.076 Uiso 1 1 calc R
H2B H 0.5323 0.9947 1.3846 0.076 Uiso 1 1 calc R
H2C H 0.4648 0.9790 1.2428 0.076 Uiso 1 1 calc R
C3 C 0.3736(2) 0.6942(2) 1.31759(19) 0.0471(5) Uani 1 1 d .
H3A H 0.2955 0.6286 1.2961 0.071 Uiso 1 1 calc R
H3B H 0.4204 0.7509 1.4171 0.071 Uiso 1 1 calc R
H3C H 0.4233 0.6454 1.2724 0.071 Uiso 1 1 calc R
C4 C 0.24252(14) 0.69229(14) 1.06403(15) 0.0208(3) Uani 1 1 d .
C5 C 0.17186(13) 0.61240(14) 0.94291(14) 0.0175(3) Uani 1 1 d .
C6 C 0.08401(12) 0.51657(13) 0.79983(13) 0.0159(3) Uani 1 1 d .
C7 C 0.07243(13) 0.37508(14) 0.72372(14) 0.0169(3) Uani 1 1 d .
C8 C 0.14340(19) 0.32652(17) 0.95899(16) 0.0328(4) Uani 1 1 d .
H8A H 0.2071 0.3101 1.0123 0.049 Uiso 1 1 calc R
H8B H 0.0611 0.2617 0.9286 0.049 Uiso 1 1 calc R
H8C H 0.1455 0.4195 1.0163 0.049 Uiso 1 1 calc R
C9 C 0.34442(15) 0.39573(17) 0.8480(2) 0.0351(4) Uani 1 1 d .
H9A H 0.3977 0.3600 0.8878 0.053 Uiso 1 1 calc R
H9B H 0.3670 0.4933 0.9146 0.053 Uiso 1 1 calc R
H9C H 0.3558 0.3814 0.7647 0.053 Uiso 1 1 calc R
C10 C 0.13448(15) 0.11539(14) 0.67367(16) 0.0234(3) Uani 1 1 d .
H10A H 0.1479 0.1025 0.5917 0.035 Uiso 1 1 calc R
H10B H 0.0469 0.0664 0.6482 0.035 Uiso 1 1 calc R
H10C H 0.1875 0.0800 0.7143 0.035 Uiso 1 1 calc R
C11 C -0.01987(13) 0.28757(14) 0.58673(14) 0.0178(3) Uani 1 1 d .
H11 H -0.0283 0.1946 0.5346 0.021 Uiso 1 1 calc R
C12 C -0.09900(13) 0.33658(14) 0.52708(14) 0.0170(3) Uani 1 1 d .
C13 C -0.08481(13) 0.47550(14) 0.60050(14) 0.0165(3) Uani 1 1 d .
C14 C -0.15732(13) 0.55114(14) 0.55788(14) 0.0192(3) Uani 1 1 d .
H14A H -0.1610 0.5327 0.4673 0.023 Uiso 1 1 calc R
H14B H -0.2430 0.5270 0.5554 0.023 Uiso 1 1 calc R
C15 C 0.00410(13) 0.70944(14) 0.79755(14) 0.0182(3) Uani 1 1 d .
H15A H -0.0319 0.7342 0.8686 0.022 Uiso 1 1 calc R
H15B H 0.0885 0.7771 0.8373 0.022 Uiso 1 1 calc R
C16 C 0.00609(12) 0.56411(13) 0.73577(14) 0.0159(3) Uani 1 1 d .
C17 C -0.25251(13) 0.81161(14) 0.75381(14) 0.0187(3) Uani 1 1 d .
C18 C -0.37696(15) 0.72454(16) 0.66092(16) 0.0261(3) Uani 1 1 d .
H18 H -0.3972 0.6731 0.5648 0.031 Uiso 1 1 calc R
C19 C -0.47024(15) 0.71597(17) 0.71432(17) 0.0304(4) Uani 1 1 d .
H19 H -0.5534 0.6574 0.6529 0.036 Uiso 1 1 calc R
C20 C -0.44190(15) 0.79332(17) 0.85801(17) 0.0279(3) Uani 1 1 d .
C21 C -0.31708(16) 0.88003(17) 0.94793(16) 0.0268(3) Uani 1 1 d .
H21 H -0.2970 0.9327 1.0440 0.032 Uiso 1 1 calc R
C22 C -0.22183(14) 0.88983(15) 0.89759(15) 0.0226(3) Uani 1 1 d .
H22 H -0.1386 0.9479 0.9591 0.027 Uiso 1 1 calc R
C23 C -0.54466(18) 0.7821(2) 0.9140(2) 0.0409(4) Uani 1 1 d .
H23A H -0.6227 0.7119 0.8381 0.061 Uiso 1 1 calc R
H23B H -0.5566 0.8697 0.9589 0.061 Uiso 1 1 calc R
H23C H -0.5200 0.7574 0.9806 0.061 Uiso 1 1 calc R

loop_
_atom_site_aniso_label
_atom_site_aniso_U_11
_atom_site_aniso_U_22
_atom_site_aniso_U_33
_atom_site_aniso_U_23
_atom_site_aniso_U_13
_atom_site_aniso_U_12
Cl1 0.02102(19) 0.01980(19) 0.01565(19) 0.00561(15) 0.00108(14) 0.00531(14)
S1 0.0230(2) 0.0196(2) 0.0209(2) 0.01364(16) 0.01071(16) 0.01058(15)
Si1 0.0231(2) 0.0240(2) 0.0133(2) 0.00577(18) 0.00450(17) 0.00825(17)
Si2 0.0232(2) 0.0162(2) 0.0165(2) 0.00920(17) 0.00454(17) 0.00744(16)
O1 0.0340(6) 0.0312(6) 0.0235(6) 0.0200(5) 0.0151(5) 0.0191(5)
O2 0.0268(6) 0.0189(5) 0.0317(6) 0.0150(5) 0.0119(5) 0.0077(4)
N1 0.0206(6) 0.0177(6) 0.0159(6) 0.0093(5) 0.0055(5) 0.0089(5)
C1 0.0474(10) 0.0324(9) 0.0323(9) 0.0149(8) 0.0228(8) 0.0223(8)
C2 0.0327(10) 0.0538(12) 0.0224(9) 0.0027(8) 0.0048(7) -0.0085(9)
C3 0.0651(13) 0.0567(12) 0.0261(9) 0.0231(9) 0.0133(9) 0.0396(11)
C4 0.0227(7) 0.0192(7) 0.0195(7) 0.0102(6) 0.0076(6) 0.0072(6)
C5 0.0200(7) 0.0168(6) 0.0183(7) 0.0107(5) 0.0085(6) 0.0076(5)
C6 0.0164(6) 0.0176(6) 0.0134(6) 0.0087(5) 0.0059(5) 0.0045(5)
C7 0.0192(6) 0.0176(6) 0.0167(6) 0.0105(5) 0.0088(5) 0.0063(5)
C8 0.0546(11) 0.0263(8) 0.0210(8) 0.0155(7) 0.0131(8) 0.0160(8)
C9 0.0220(8) 0.0253(8) 0.0446(10) 0.0150(8) 0.0023(7) 0.0077(6)
C10 0.0298(8) 0.0192(7) 0.0228(7) 0.0125(6) 0.0091(6) 0.0101(6)
C11 0.0205(7) 0.0154(6) 0.0164(6) 0.0077(5) 0.0078(6) 0.0061(5)
C12 0.0165(6) 0.0173(6) 0.0128(6) 0.0065(5) 0.0047(5) 0.0035(5)
C13 0.0173(6) 0.0188(6) 0.0157(6) 0.0102(5) 0.0081(5) 0.0067(5)
C14 0.0199(7) 0.0190(6) 0.0158(6) 0.0081(6) 0.0052(5) 0.0074(5)
C15 0.0225(7) 0.0179(7) 0.0150(6) 0.0092(6) 0.0065(5) 0.0089(5)
C16 0.0176(6) 0.0159(6) 0.0155(6) 0.0090(5) 0.0079(5) 0.0060(5)
C17 0.0226(7) 0.0193(7) 0.0193(7) 0.0119(6) 0.0104(6) 0.0112(5)
C18 0.0254(8) 0.0304(8) 0.0192(7) 0.0112(6) 0.0074(6) 0.0114(6)
C19 0.0208(7) 0.0355(9) 0.0299(8) 0.0157(7) 0.0080(6) 0.0093(6)
C20 0.0307(8) 0.0371(9) 0.0325(8) 0.0249(7) 0.0191(7) 0.0195(7)
C21 0.0348(8) 0.0331(8) 0.0197(7) 0.0159(7) 0.0140(7) 0.0181(7)
C22 0.0252(7) 0.0206(7) 0.0190(7) 0.0095(6) 0.0061(6) 0.0094(6)
C23 0.0388(10) 0.0607(12) 0.0466(11) 0.0376(10) 0.0282(9) 0.0256(9)

loop_
_atom_type_symbol
_atom_type_description
_atom_type_scat_dispersion_real
_atom_type_scat_dispersion_imag
_atom_type_scat_source
C C 0.0033 0.0016 'International Tables Vol C Tables 4.2.6.8 and 6.1.1.4'
H H 0.0000 0.0000 'International Tables Vol C Tables 4.2.6.8 and 6.1.1.4'
N N 0.0061 0.0033 'International Tables Vol C Tables 4.2.6.8 and 6.1.1.4'
O O 0.0106 0.0060 'International Tables Vol C Tables 4.2.6.8 and 6.1.1.4'
Si Si 0.0817 0.0704 'International Tables Vol C Tables 4.2.6.8 and 6.1.1.4'
S S 0.1246 0.1234 'International Tables Vol C Tables 4.2.6.8 and 6.1.1.4'
Cl Cl 0.1484 0.1585 'International Tables Vol C Tables 4.2.6.8 and 6.1.1.4'

loop_
_geom_angle_atom_site_label_1
_geom_angle_atom_site_label_2
_geom_angle_atom_site_label_3
_geom_angle
O2 S1 O1 121.45(7)
O2 S1 N1 106.11(6)
O1 S1 N1 106.09(6)
O2 S1 C17 107.54(7)
O1 S1 C17 107.37(7)
N1 S1 C17 107.61(6)
C1 Si1 C4 106.80(8)
C1 Si1 C2 110.73(10)
C4 Si1 C2 109.07(8)
C1 Si1 C3 111.04(9)
C4 Si1 C3 107.85(8)
C2 Si1 C3 111.20(11)
C9 Si2 C10 108.38(7)
C9 Si2 C8 112.68(9)
C10 Si2 C8 108.97(7)
C9 Si2 C7 108.57(7)
C10 Si2 C7 109.90(7)
C8 Si2 C7 108.33(7)
C14 N1 C15 112.54(10)
C14 N1 S1 119.90(9)
C15 N1 S1 120.13(9)
Si1 C1 H1A 109.5
Si1 C1 H1B 109.5
H1A C1 H1B 109.5
Si1 C1 H1C 109.5
H1A C1 H1C 109.5
H1B C1 H1C 109.5
Si1 C2 H2A 109.5
Si1 C2 H2B 109.5
H2A C2 H2B 109.5
Si1 C2 H2C 109.5
H2A C2 H2C 109.5
H2B C2 H2C 109.5
Si1 C3 H3A 109.5
Si1 C3 H3B 109.5
H3A C3 H3B 109.5
Si1 C3 H3C 109.5
H3A C3 H3C 109.5
H3B C3 H3C 109.5
C5 C4 Si1 173.90(13)
C4 C5 C6 178.07(15)
C16 C6 C7 119.40(12)
C16 C6 C5 118.87(12)
C7 C6 C5 121.71(12)
C11 C7 C6 117.83(12)
C11 C7 Si2 120.42(10)
C6 C7 Si2 121.74(10)
Si2 C8 H8A 109.5
Si2 C8 H8B 109.5
H8A C8 H8B 109.5
Si2 C8 H8C 109.5
H8A C8 H8C 109.5
H8B C8 H8C 109.5
Si2 C9 H9A 109.5
Si2 C9 H9B 109.5
H9A C9 H9B 109.5
Si2 C9 H9C 109.5
H9A C9 H9C 109.5
H9B C9 H9C 109.5
Si2 C10 H10A 109.5
Si2 C10 H10B 109.5
H10A C10 H10B 109.5
Si2 C10 H10C 109.5
H10A C10 H10C 109.5
H10B C10 H10C 109.5
C12 C11 C7 121.60(12)
C12 C11 H11 119.2
C7 C11 H11 119.2
C13 C12 C11 120.24(13)
C13 C12 Cl1 119.52(11)
C11 C12 Cl1 120.24(10)
C12 C13 C16 119.18(12)
C12 C13 C14 129.62(13)
C16 C13 C14 111.18(12)
N1 C14 C13 101.03(11)
N1 C14 H14A 111.6
C13 C14 H14A 111.6
N1 C14 H14B 111.6
C13 C14 H14B 111.6
H14A C14 H14B 109.4
N1 C15 C16 100.81(10)
N1 C15 H15A 111.6
C16 C15 H15A 111.6
N1 C15 H15B 111.6
C16 C15 H15B 111.6
H15A C15 H15B 109.4
C13 C16 C6 121.69(12)
C13 C16 C15 110.64(12)
C6 C16 C15 127.67(12)
C22 C17 C18 120.85(13)
C22 C17 S1 119.88(11)
C18 C17 S1 119.26(11)
C19 C18 C17 118.85(14)
C19 C18 H18 120.6
C17 C18 H18 120.6
C18 C19 C20 121.39(15)
C18 C19 H19 119.3
C20 C19 H19 119.3
C21 C20 C19 118.41(14)
C21 C20 C23 121.03(15)
C19 C20 C23 120.57(16)
C22 C21 C20 121.44(14)
C22 C21 H21 119.3
C20 C21 H21 119.3
C21 C22 C17 119.06(14)
C21 C22 H22 120.5
C17 C22 H22 120.5
C20 C23 H23A 109.5
C20 C23 H23B 109.5
H23A C23 H23B 109.5
C20 C23 H23C 109.5
H23A C23 H23C 109.5
H23B C23 H23C 109.5

loop_
_geom_bond_atom_site_label_1
_geom_bond_atom_site_label_2
_geom_bond_distance
Cl1 C12 1.7437(14)
S1 O2 1.4327(11)
S1 O1 1.4337(11)
S1 N1 1.6220(12)
S1 C17 1.7646(14)
Si1 C1 1.8445(16)
Si1 C4 1.8446(15)
Si1 C2 1.855(2)
Si1 C3 1.859(2)
Si2 C9 1.8595(17)
Si2 C10 1.8599(15)
Si2 C8 1.8643(16)
Si2 C7 1.8929(14)
N1 C14 1.4735(17)
N1 C15 1.4829(17)
C1 H1A 0.9600
C1 H1B 0.9600
C1 H1C 0.9600
C2 H2A 0.9600
C2 H2B 0.9600
C2 H2C 0.9600
C3 H3A 0.9600
C3 H3B 0.9600
C3 H3C 0.9600
C4 C5 1.205(2)
C5 C6 1.4381(19)
C6 C16 1.3989(18)
C6 C7 1.4169(18)
C7 C11 1.4036(19)
C8 H8A 0.9600
C8 H8B 0.9600
C8 H8C 0.9600
C9 H9A 0.9600
C9 H9B 0.9600
C9 H9C 0.9600
C10 H10A 0.9600
C10 H10B 0.9600
C10 H10C 0.9600
C11 C12 1.3917(19)
C11 H11 0.9300
C12 C13 1.3821(19)
C13 C16 1.3863(18)
C13 C14 1.4984(18)
C14 H14A 0.9700
C14 H14B 0.9700
C15 C16 1.5062(18)
C15 H15A 0.9700
C15 H15B 0.9700
C17 C22 1.3905(19)
C17 C18 1.393(2)
C18 C19 1.388(2)
C18 H18 0.9300
C19 C20 1.394(2)
C19 H19 0.9300
C20 C21 1.389(2)
C20 C23 1.510(2)
C21 C22 1.386(2)
C21 H21 0.9300
C22 H22 0.9300
C23 H23A 0.9600
C23 H23B 0.9600
C23 H23C 0.9600

loop_
_geom_torsion_atom_site_label_1
_geom_torsion_atom_site_label_2
_geom_torsion_atom_site_label_3
_geom_torsion_atom_site_label_4
_geom_torsion
O2 S1 N1 C14 -171.71(10)
O1 S1 N1 C14 -41.28(12)
C17 S1 N1 C14 73.41(11)
O2 S1 N1 C15 40.63(12)
O1 S1 N1 C15 171.06(10)
C17 S1 N1 C15 -74.26(12)
C1 Si1 C4 C5 -57.7(12)
C2 Si1 C4 C5 -177.4(12)
C3 Si1 C4 C5 61.7(12)
Si1 C4 C5 C6 21(5)
C4 C5 C6 C16 78(4)
C4 C5 C6 C7 -101(4)
C16 C6 C7 C11 -1.32(19)
C5 C6 C7 C11 177.12(12)
C16 C6 C7 Si2 179.61(9)
C5 C6 C7 Si2 -1.94(18)
C9 Si2 C7 C11 119.53(12)
C10 Si2 C7 C11 1.14(13)
C8 Si2 C7 C11 -117.81(12)
C9 Si2 C7 C6 -61.43(13)
C10 Si2 C7 C6 -179.82(11)
C8 Si2 C7 C6 61.23(13)
C6 C7 C11 C12 -0.8(2)
Si2 C7 C11 C12 178.32(10)
C7 C11 C12 C13 2.6(2)
C7 C11 C12 Cl1 -176.92(10)
C11 C12 C13 C16 -2.2(2)
Cl1 C12 C13 C16 177.28(10)
C11 C12 C13 C14 179.55(13)
Cl1 C12 C13 C14 -1.0(2)
C15 N1 C14 C13 -19.45(14)
S1 N1 C14 C13 -169.40(9)
C12 C13 C14 N1 -169.99(14)
C16 C13 C14 N1 11.67(14)
C14 N1 C15 C16 19.25(14)
S1 N1 C15 C16 169.11(9)
C12 C13 C16 C6 0.1(2)
C14 C13 C16 C6 178.65(12)
C12 C13 C16 C15 -178.89(12)
C14 C13 C16 C15 -0.35(15)
C7 C6 C16 C13 1.7(2)
C5 C6 C16 C13 -176.82(12)
C7 C6 C16 C15 -179.51(12)
C5 C6 C16 C15 2.0(2)
N1 C15 C16 C13 -11.05(14)
N1 C15 C16 C6 170.02(13)
O2 S1 C17 C22 -21.72(13)
O1 S1 C17 C22 -153.96(11)
N1 S1 C17 C22 92.21(12)
O2 S1 C17 C18 159.33(12)
O1 S1 C17 C18 27.09(14)
N1 S1 C17 C18 -86.74(13)
C22 C17 C18 C19 -0.6(2)
S1 C17 C18 C19 178.34(12)
C17 C18 C19 C20 0.6(2)
C18 C19 C20 C21 -0.1(2)
C18 C19 C20 C23 -179.75(16)
C19 C20 C21 C22 -0.4(2)
C23 C20 C21 C22 179.24(15)
C20 C21 C22 C17 0.4(2)
C18 C17 C22 C21 0.1(2)
S1 C17 C22 C21 -178.83(11)
